data_7702175
loop_
_publ_author_name
'Chen, Hai-Peng'
'Shi, Ping-Ping'
'Wang, Zhong-Xia'
'Gao, Ji-Xing'
'Zhang, Wan-Ying'
'Chen, Cheng'
'Tang, Yuan-Yuan'
'Fu, Da-Wei'

_publ_section_title
;
 Tunable dielectric transitions in layered organic-inorganic hybrid
 perovskite-type compounds:
 [NH<sub>3</sub>(CH<sub>2</sub>)<sub>2</sub>Cl]<sub>2</sub>[CdCl<sub>4-4x</sub>Br<sub>4x</sub>]
 (x = 0, 1/4, 1).
;
_journal_issue 20
_journal_name_full 'Dalton transactions (Cambridge, England : 2003)'
_journal_page_first 7005
_journal_page_last 7012
_journal_paper_doi 10.1039/c8dt00353j
_journal_volume 47
_journal_year 2018
_chemical_formula_moiety 'C4 H14 Br4 Cd Cl2 N2'
_chemical_formula_sum 'C4 H14 Br4 Cd Cl2 N2'
_chemical_formula_weight 593.11
_space_group_IT_number 41
_space_group_name_Hall 'A 2 -2ab'
_space_group_name_H-M_alt 'A e a 2'
_symmetry_cell_setting orthorhombic
_symmetry_space_group_name_H-M 'A e a 2'
_atom_sites_solution_hydrogens geom
_atom_sites_solution_primary direct
_atom_sites_solution_secondary difmap
_audit_creation_method SHELXL-97
_audit_update_record
;
2017-05-18 deposited with the CCDC.
2018-04-19 downloaded from the CCDC.
;
_cell_angle_alpha 90.00
_cell_angle_beta 90.00
_cell_angle_gamma 90.00
_cell_formula_units_Z 4
_cell_length_a 7.9926(16)
_cell_length_b 24.108(5)
_cell_length_c 7.9560(16)
_cell_measurement_reflns_used 1358
_cell_measurement_temperature 293(2)
_cell_measurement_theta_max 24.99
_cell_measurement_theta_min 3.06
_cell_volume 1533.0(5)
_computing_structure_refinement 'SHELXL-97 (Sheldrick, 1997)'
_computing_structure_solution 'SHELXS-97 (Sheldrick, 1990)'
_diffrn_ambient_temperature 293(2)
_diffrn_measured_fraction_theta_full 0.999
_diffrn_measured_fraction_theta_max 0.999
_diffrn_measurement_device_type 'Rigaku SCXmini diffractometer'
_diffrn_radiation_monochromator graphite
_diffrn_radiation_source 'fine-focus sealed tube'
_diffrn_radiation_type MoK\a
_diffrn_radiation_wavelength 0.71073
_diffrn_reflns_av_R_equivalents 0.1143
_diffrn_reflns_av_sigmaI/netI 0.1244
_diffrn_reflns_limit_h_max 9
_diffrn_reflns_limit_h_min -9
_diffrn_reflns_limit_k_max 28
_diffrn_reflns_limit_k_min -28
_diffrn_reflns_limit_l_max 9
_diffrn_reflns_limit_l_min -9
_diffrn_reflns_number 5788
_diffrn_reflns_theta_full 24.99
_diffrn_reflns_theta_max 24.99
_diffrn_reflns_theta_min 3.06
_exptl_absorpt_coefficient_mu 12.167
_exptl_crystal_colour colourless
_exptl_crystal_density_diffrn 2.570
_exptl_crystal_density_method 'not measured'
_exptl_crystal_description flake
_exptl_crystal_F_000 1096
_refine_diff_density_max 1.320
_refine_diff_density_min -0.889
_refine_diff_density_rms 0.184
_refine_ls_abs_structure_details 'Flack H D (1983), Acta Cryst. A39, 876-881'
_refine_ls_abs_structure_Flack 0.00
_refine_ls_extinction_expression Fc^*^=kFc[1+0.001xFc^2^\l^3^/sin(2\q)]^-1/4^
_refine_ls_extinction_method SHELXL
_refine_ls_goodness_of_fit_ref 1.005
_refine_ls_hydrogen_treatment mixed
_refine_ls_matrix_type full
_refine_ls_number_parameters 85
_refine_ls_number_reflns 1358
_refine_ls_number_restraints 8
_refine_ls_restrained_S_all 0.976
_refine_ls_R_factor_all 0.1261
_refine_ls_R_factor_gt 0.0755
_refine_ls_shift/su_max 0.000
_refine_ls_shift/su_mean 0.000
_refine_ls_structure_factor_coef Fsqd
_refine_ls_weighting_details 'calc w=1/[\s^2^(Fo^2^)+(0.0891P)^2^+0.0000P] where P=(Fo^2^+2Fc^2^)/3'
_refine_ls_weighting_scheme calc
_refine_ls_wR_factor_gt 0.1846
_refine_ls_wR_factor_ref 0.2076
_reflns_number_gt 815
_reflns_number_total 1358
_reflns_threshold_expression >2sigma(I)
_cod_data_source_file c8dt00353j2.cif
_cod_data_source_block 3
_cod_original_sg_symbol_H-M 'A b a 2 '
_cod_database_code 7702175

loop_
_symmetry_equiv_pos_as_xyz
'x, y, z'
'-x, -y, z'
'x+1/2, -y+1/2, z'
'-x+1/2, y+1/2, z'
'x, y+1/2, z+1/2'
'-x, -y+1/2, z+1/2'
'x+1/2, -y+1, z+1/2'
'-x+1/2, y+1, z+1/2'

loop_
_atom_site_label
_atom_site_type_symbol
_atom_site_fract_x
_atom_site_fract_y
_atom_site_fract_z
_atom_site_U_iso_or_equiv
_atom_site_adp_type
_atom_site_occupancy
_atom_site_symmetry_multiplicity
_atom_site_calc_flag
_atom_site_refinement_flags
_atom_site_disorder_assembly
_atom_site_disorder_group
C1 C 0.990(2) 0.6518(5) 0.883(3) 0.130(2) Uani 0.50 1 d PDU A 1
H1A H 1.0248 0.6511 0.7661 0.155 Uiso 0.50 1 calc PR A 1
H1B H 0.8691 0.6510 0.8841 0.155 Uiso 0.50 1 calc PR A 1
C2 C 1.046(2) 0.7081(7) 0.957(3) 0.131(4) Uani 0.50 1 d PDU A 1
H2A H 1.1540 0.7199 0.9151 0.158 Uiso 0.50 1 calc PR A 1
H2B H 1.0456 0.7082 1.0787 0.158 Uiso 0.50 1 calc PR A 1
Cl1 Cl 0.8753(17) 0.7486(5) 0.869(2) 0.255(6) Uani 0.50 1 d PDU A 1
N1 N 1.049(2) 0.6000(7) 0.961(3) 0.130(2) Uani 0.50 1 d PDU A 1
H1C H 1.0426 0.5725 0.8866 0.194 Uiso 0.50 1 calc PR A 1
H1D H 0.9855 0.5921 1.0496 0.194 Uiso 0.50 1 calc PR A 1
H1E H 1.1549 0.6041 0.9939 0.194 Uiso 0.50 1 calc PR A 1
C1' C 0.984(2) 0.6459(8) 0.8055(19) 0.141(3) Uani 0.50 1 d PDU B 2
H1'A H 1.0692 0.6742 0.7901 0.169 Uiso 0.50 1 calc PR B 2
H1'B H 0.9341 0.6319 0.7028 0.169 Uiso 0.50 1 calc PR B 2
C2' C 0.877(3) 0.6485(8) 0.961(3) 0.140(3) Uani 0.50 1 d PDU B 2
H2'A H 0.9058 0.6199 1.0419 0.168 Uiso 0.50 1 calc PR B 2
H2'B H 0.7586 0.6469 0.9354 0.168 Uiso 0.50 1 calc PR B 2
Cl1' Cl 0.944(2) 0.7178(5) 1.0300(19) 0.219(5) Uani 0.50 1 d PDU B 2
N1' N 1.003(2) 0.6072(9) 0.948(3) 0.130(2) Uani 0.50 1 d PDU B 2
H1'C H 1.0594 0.5774 0.9155 0.194 Uiso 0.50 1 calc PR B 2
H1'D H 0.9019 0.5971 0.9847 0.194 Uiso 0.50 1 calc PR B 2
H1'E H 1.0578 0.6240 1.0313 0.194 Uiso 0.50 1 calc PR B 2
Cd1 Cd 0.0000 0.5000 0.4138(3) 0.0832(3) Uani 1 2 d SU . .
Br2 Br 0.2395(2) 0.48916(6) 0.664810(18) 0.0832(3) Uani 1 1 d U . .
Br1 Br 0.04554(18) 0.60812(7) 0.4261(5) 0.1373(8) Uani 1 1 d U . .

loop_
_atom_site_aniso_label
_atom_site_aniso_U_11
_atom_site_aniso_U_22
_atom_site_aniso_U_33
_atom_site_aniso_U_23
_atom_site_aniso_U_13
_atom_site_aniso_U_12
C1 0.145(5) 0.100(2) 0.145(5) 0.066(3) 0.045(5) -0.060(3)
C2 0.149(6) 0.094(3) 0.151(11) 0.047(5) 0.043(6) -0.022(5)
Cl1 0.245(7) 0.198(4) 0.322(16) 0.006(10) -0.021(8) 0.092(5)
N1 0.145(5) 0.100(2) 0.145(5) 0.066(3) 0.045(5) -0.060(3)
C1' 0.148(8) 0.129(6) 0.146(4) 0.069(3) 0.016(4) -0.039(9)
C2' 0.130(6) 0.137(4) 0.154(6) 0.081(6) 0.018(5) -0.045(4)
Cl1' 0.275(12) 0.135(5) 0.247(8) 0.018(4) 0.023(9) -0.015(7)
N1' 0.145(5) 0.100(2) 0.145(5) 0.066(3) 0.045(5) -0.060(3)
Cd1 0.0547(5) 0.1317(8) 0.0633(5) 0.000 0.000 -0.0078(5)
Br2 0.0547(5) 0.1317(8) 0.0633(5) 0.000 0.000 -0.0078(5)
Br1 0.0825(8) 0.0776(10) 0.252(2) 0.0498(17) -0.0361(16) -0.0099(8)

loop_
_atom_type_symbol
_atom_type_description
_atom_type_scat_dispersion_real
_atom_type_scat_dispersion_imag
_atom_type_scat_source
C C 0.0033 0.0016 'International Tables Vol C Tables 4.2.6.8 and 6.1.1.4'
H H 0.0000 0.0000 'International Tables Vol C Tables 4.2.6.8 and 6.1.1.4'
N N 0.0061 0.0033 'International Tables Vol C Tables 4.2.6.8 and 6.1.1.4'
Cl Cl 0.1484 0.1585 'International Tables Vol C Tables 4.2.6.8 and 6.1.1.4'
Br Br -0.2901 2.4595 'International Tables Vol C Tables 4.2.6.8 and 6.1.1.4'
Cd Cd -0.8075 1.2024 'International Tables Vol C Tables 4.2.6.8 and 6.1.1.4'

loop_
_geom_angle_atom_site_label_1
_geom_angle_atom_site_label_2
_geom_angle_atom_site_label_3
_geom_angle
_geom_angle_site_symmetry_1
_geom_angle_site_symmetry_3
C2 C1 N1 119.7(19) . .
C1 C2 Cl1 96.5(14) . .
C2' C1' N1' 56.6(13) . .
C1' C2' Cl1' 96.8(14) . .
Br1 Cd1 Br1 175.7(2) 2_565 .
Br1 Cd1 Br2 88.59(9) 2_565 .
Br1 Cd1 Br2 88.35(9) . .
Br1 Cd1 Br2 88.35(9) 2_565 2_565
Br1 Cd1 Br2 88.59(9) . 2_565
Br2 Cd1 Br2 88.12(9) . 2_565
Br1 Cd1 Br2 90.88(8) 2_565 7_454
Br1 Cd1 Br2 92.04(8) . 7_454
Br2 Cd1 Br2 177.38(9) . 7_454
Br2 Cd1 Br2 89.301(17) 2_565 7_454
Br1 Cd1 Br2 92.04(8) 2_565 8_544
Br1 Cd1 Br2 90.88(8) . 8_544
Br2 Cd1 Br2 89.301(17) . 8_544
Br2 Cd1 Br2 177.38(9) 2_565 8_544
Br2 Cd1 Br2 93.29(9) 7_454 8_544
Cd1 Br2 Cd1 169.09(6) . 7

loop_
_geom_bond_atom_site_label_1
_geom_bond_atom_site_label_2
_geom_bond_distance
_geom_bond_site_symmetry_2
C1 C2 1.54(2) .
C1 N1 1.47(2) .
C2 Cl1 1.81(2) .
C1' C2' 1.51(2) .
C1' N1' 1.48(2) .
C2' Cl1' 1.84(2) .
Cd1 Br1 2.6337(18) 2_565
Cd1 Br1 2.6337(18) .
Cd1 Br2 2.779(2) .
Cd1 Br2 2.779(2) 2_565
Cd1 Br2 2.886(2) 7_454
Cd1 Br2 2.886(2) 8_544
Br2 Cd1 2.886(2) 7
